data_4300640
_journal_name_full 'Inorganic Chemistry'
_journal_paper_doi 10.1021/ic051704i
_journal_year 2006
_chemical_formula_moiety 'C36 H58 N5 Tl'
_chemical_formula_sum 'C36 H58 N5 Tl'
_chemical_formula_weight 765.24
_space_group_IT_number 15
_symmetry_cell_setting monoclinic
_symmetry_space_group_name_Hall '-C 2yc'
_symmetry_space_group_name_H-M 'C 1 2/c 1'
_cell_angle_alpha 90.00
_cell_angle_beta 125.337(2)
_cell_angle_gamma 90.00
_cell_formula_units_Z 8
_cell_length_a 24.613(2)
_cell_length_b 20.2102(16)
_cell_length_c 17.7282(14)
_cell_measurement_temperature 126(2)
_cell_volume 7194.0(10)
_diffrn_ambient_temperature 126(2)
_exptl_crystal_density_diffrn 1.413
_cod_depositor_comments
;
The following automatic conversions were performed:
'_symmetry_cell_setting' value 'Monoclinic' changed to 'monoclinic'
according to '/home/saulius/struct/CIF-dictionaries/cif_core.dic'
dictionary named 'cif_core.dic' version 2.4.1 from 2010-06-29.

Automatic conversion script
Id: cif_fix_enum 1527 2010-12-29 10:47:43Z saulius 
;
_cod_original_sg_symbol_H-M 'C 2/c'
_cod_database_code 4300640

loop_
_symmetry_equiv_pos_as_xyz
'x, y, z'
'-x, y, -z+1/2'
'x+1/2, y+1/2, z'
'-x+1/2, y+1/2, -z+1/2'
'-x, -y, -z'
'x, -y, z-1/2'
'-x+1/2, -y+1/2, -z'
'x+1/2, -y+1/2, z-1/2'

loop_
_atom_site_label
_atom_site_type_symbol
_atom_site_fract_x
_atom_site_fract_y
_atom_site_fract_z
_atom_site_U_iso_or_equiv
_atom_site_adp_type
_atom_site_occupancy
_atom_site_symmetry_multiplicity
_atom_site_calc_flag
_atom_site_refinement_flags
_atom_site_disorder_assembly
_atom_site_disorder_group
Tl1 Tl 0.201352(3) 0.762994(3) 0.792361(4) 0.01630(2) Uani 1 1 d . . .
N2 N 0.17320(7) 0.87819(7) 0.69924(10) 0.0139(3) Uani 1 1 d . . .
C3 C 0.10908(8) 0.89333(8) 0.63903(12) 0.0145(3) Uani 1 1 d . . .
C4 C 0.09367(9) 0.90037(9) 0.55030(12) 0.0180(3) Uani 1 1 d . . .
C5 C 0.15178(8) 0.88971(9) 0.55720(11) 0.0151(3) Uani 1 1 d . . .
N6 N 0.19938(7) 0.87748(7) 0.64901(9) 0.0128(3) Uani 1 1 d . . .
C7 C 0.26914(8) 0.85573(8) 0.69651(11) 0.0129(3) Uani 1 1 d . . .
N8 N 0.30991(7) 0.87787(7) 0.79278(9) 0.0137(3) Uani 1 1 d . . .
C9 C 0.36355(8) 0.91997(8) 0.83604(12) 0.0140(3) Uani 1 1 d . . .
C10 C 0.39154(9) 0.91363(9) 0.92891(12) 0.0161(3) Uani 1 1 d . . .
C11 C 0.35359(8) 0.86670(9) 0.93810(12) 0.0150(3) Uani 1 1 d . . .
N12 N 0.30476(7) 0.84416(7) 0.85547(10) 0.0160(3) Uani 1 1 d . . .
C13 C 0.06307(9) 0.90011(9) 0.66943(13) 0.0178(3) Uani 1 1 d . . .
C14 C 0.01395(11) 0.95658(11) 0.61479(17) 0.0271(4) Uani 1 1 d . . .
C15 C 0.02313(10) 0.83556(10) 0.64742(15) 0.0223(4) Uani 1 1 d . . .
C16 C 0.10207(11) 0.91486(12) 0.77256(15) 0.0259(4) Uani 1 1 d . . .
C17 C 0.16050(9) 0.89728(9) 0.47883(12) 0.0176(3) Uani 1 1 d . . .
C18 C 0.20448(10) 0.84476(11) 0.47684(13) 0.0216(4) Uani 1 1 d . . .
C19 C 0.18843(13) 0.96613(11) 0.48382(15) 0.0286(4) Uani 1 1 d . . .
C20 C 0.09139(11) 0.89165(13) 0.38665(14) 0.0296(5) Uani 1 1 d . . .
C21 C 0.38511(9) 0.96491(9) 0.78922(12) 0.0175(3) Uani 1 1 d . . .
C22 C 0.44776(11) 1.00257(11) 0.86467(15) 0.0278(4) Uani 1 1 d . . .
C23 C 0.40393(10) 0.92618(11) 0.73257(15) 0.0250(4) Uani 1 1 d . . .
C24 C 0.33085(11) 1.01639(10) 0.72885(14) 0.0242(4) Uani 1 1 d . . .
C25 C 0.36060(9) 0.84347(9) 1.02470(12) 0.0183(3) Uani 1 1 d . . .
C26 C 0.36585(11) 0.76803(10) 1.03116(14) 0.0253(4) Uani 1 1 d . . .
C27 C 0.42352(11) 0.87323(13) 1.11015(14) 0.0312(5) Uani 1 1 d . . .
C28 C 0.29996(11) 0.86623(11) 1.02150(14) 0.0233(4) Uani 1 1 d . . .
C29 C 0.27681(9) 0.78049(9) 0.69029(12) 0.0147(3) Uani 1 1 d . . .
N30 N 0.22842(7) 0.74189(7) 0.69191(10) 0.0150(3) Uani 1 1 d . . .
C31 C 0.22775(8) 0.67462(8) 0.67044(12) 0.0154(3) Uani 1 1 d . . .
C32 C 0.28015(9) 0.63072(9) 0.73149(12) 0.0172(3) Uani 1 1 d . . .
C33 C 0.27711(10) 0.56464(9) 0.70616(14) 0.0211(4) Uani 1 1 d . . .
C34 C 0.22308(10) 0.54074(10) 0.62300(15) 0.0240(4) Uani 1 1 d . . .
C35 C 0.17053(10) 0.58270(10) 0.56387(14) 0.0222(4) Uani 1 1 d . . .
C36 C 0.17186(9) 0.64944(9) 0.58565(13) 0.0184(3) Uani 1 1 d . . .
C37 C 0.11333(9) 0.69475(10) 0.52140(13) 0.0220(4) Uani 1 1 d . . .
C38 C 0.05891(11) 0.68711(13) 0.53695(18) 0.0317(5) Uani 1 1 d . . .
C39 C 0.08445(12) 0.68490(13) 0.41913(15) 0.0339(5) Uani 1 1 d . . .
C40 C 0.33807(9) 0.65305(9) 0.82726(13) 0.0189(3) Uani 1 1 d . . .
C41 C 0.34177(11) 0.61099(11) 0.90229(15) 0.0272(4) Uani 1 1 d . . .
C42 C 0.40449(10) 0.65156(12) 0.83834(15) 0.0262(4) Uani 1 1 d . . .
H43 H 0.0521(11) 0.9085(11) 0.4959(16) 0.025(6) Uiso 1 1 d . . .
H44 H 0.2837(9) 0.8777(10) 0.6677(14) 0.010(5) Uiso 1 1 d . . .
H45 H 0.4271(11) 0.9357(11) 0.9746(15) 0.019(5) Uiso 1 1 d . . .
H46 H -0.0126(12) 0.9464(12) 0.5503(17) 0.028(6) Uiso 1 1 d . . .
H47 H -0.0170(13) 0.9639(14) 0.6294(18) 0.043(7) Uiso 1 1 d . . .
H48 H 0.0361(12) 0.9964(13) 0.6266(16) 0.029(6) Uiso 1 1 d . . .
H49 H -0.0005(11) 0.8253(11) 0.5840(16) 0.024(6) Uiso 1 1 d . . .
H50 H -0.0092(12) 0.8406(12) 0.6626(16) 0.034(7) Uiso 1 1 d . . .
H51 H 0.0511(12) 0.7999(12) 0.6813(16) 0.029(6) Uiso 1 1 d . . .
H52 H 0.0720(12) 0.9214(13) 0.7907(17) 0.037(7) Uiso 1 1 d . . .
H53 H 0.1331(12) 0.8782(12) 0.8124(16) 0.029(6) Uiso 1 1 d . . .
H54 H 0.1272(11) 0.9528(12) 0.7877(15) 0.022(6) Uiso 1 1 d . . .
H55 H 0.1889(12) 0.8020(13) 0.4779(16) 0.029(6) Uiso 1 1 d . . .
H56 H 0.2501(11) 0.8466(11) 0.5275(16) 0.024(6) Uiso 1 1 d . . .
H57 H 0.2000(11) 0.8482(11) 0.4198(15) 0.023(6) Uiso 1 1 d . . .
H58 H 0.1632(13) 0.9980(13) 0.4846(17) 0.035(7) Uiso 1 1 d . . .
H59 H 0.1897(12) 0.9710(13) 0.4300(18) 0.038(7) Uiso 1 1 d . . .
H60 H 0.2353(13) 0.9720(13) 0.5392(18) 0.036(7) Uiso 1 1 d . . .
H61 H 0.0951(12) 0.8960(12) 0.3348(17) 0.030(6) Uiso 1 1 d . . .
H62 H 0.0619(12) 0.9236(13) 0.3785(17) 0.033(7) Uiso 1 1 d . . .
H63 H 0.0725(13) 0.8500(15) 0.3807(18) 0.042(8) Uiso 1 1 d . . .
H64 H 0.4380(11) 1.0291(12) 0.9045(16) 0.029(6) Uiso 1 1 d . . .
H65 H 0.4849(13) 0.9713(13) 0.9047(18) 0.037(7) Uiso 1 1 d . . .
H66 H 0.4596(12) 1.0330(12) 0.8331(17) 0.034(7) Uiso 1 1 d . . .
H68 H 0.3639(12) 0.9087(12) 0.6714(18) 0.036(7) Uiso 1 1 d . . .
H69 H 0.4272(12) 0.9558(12) 0.7171(16) 0.031(6) Uiso 1 1 d . . .
H70 H 0.3436(12) 1.0424(13) 0.6939(17) 0.035(7) Uiso 1 1 d . . .
H71 H 0.2885(11) 0.9969(12) 0.6850(16) 0.023(6) Uiso 1 1 d . . .
H72 H 0.3275(11) 1.0467(12) 0.7678(16) 0.027(6) Uiso 1 1 d . . .
H73 H 0.4045(14) 0.7529(12) 1.0331(19) 0.038(7) Uiso 1 1 d . . .
H75 H 0.3711(12) 0.7536(11) 1.0858(18) 0.023(6) Uiso 1 1 d . . .
H76 H 0.4214(11) 0.9196(12) 1.1086(15) 0.023(6) Uiso 1 1 d . . .
H77 H 0.4631(13) 0.8576(12) 1.1139(17) 0.034(7) Uiso 1 1 d . . .
H78 H 0.4275(12) 0.8578(12) 1.1650(17) 0.035(7) Uiso 1 1 d . . .
H79 H 0.3040(12) 0.8540(12) 1.0766(17) 0.034(7) Uiso 1 1 d . . .
H80 H 0.2983(13) 0.9137(14) 1.0181(17) 0.039(7) Uiso 1 1 d . . .
H81 H 0.2606(11) 0.8501(11) 0.9697(16) 0.024(6) Uiso 1 1 d . . .
H82 H 0.3238(11) 0.7721(10) 0.7408(16) 0.018(5) Uiso 1 1 d . . .
H83 H 0.2745(10) 0.7731(10) 0.6376(15) 0.013(5) Uiso 1 1 d . . .
H84 H 0.3109(11) 0.5353(12) 0.7473(16) 0.026(6) Uiso 1 1 d . . .
H85 H 0.2221(11) 0.4972(12) 0.6075(16) 0.025(6) Uiso 1 1 d . . .
H86 H 0.1330(12) 0.5653(12) 0.5071(16) 0.028(6) Uiso 1 1 d . . .
H87 H 0.1291(11) 0.7386(11) 0.5360(16) 0.022(6) Uiso 1 1 d . . .
H88 H 0.0752(13) 0.6927(13) 0.5994(19) 0.040(7) Uiso 1 1 d . . .
H89 H 0.0238(14) 0.7169(15) 0.500(2) 0.046(8) Uiso 1 1 d . . .
H90 H 0.0390(14) 0.6431(15) 0.5193(19) 0.046(8) Uiso 1 1 d . . .
H91 H 0.0494(14) 0.7174(14) 0.3835(19) 0.040(7) Uiso 1 1 d . . .
H92 H 0.0651(13) 0.6401(14) 0.3990(18) 0.043(8) Uiso 1 1 d . . .
H93 H 0.1197(15) 0.6894(15) 0.410(2) 0.056(9) Uiso 1 1 d . . .
H94 H 0.3303(10) 0.6980(11) 0.8347(14) 0.017(5) Uiso 1 1 d . . .
H95 H 0.2998(12) 0.6108(12) 0.8963(17) 0.034(7) Uiso 1 1 d . . .
H96 H 0.3510(12) 0.5653(13) 0.8969(16) 0.032(6) Uiso 1 1 d . . .
H97 H 0.3758(12) 0.6268(12) 0.9626(17) 0.032(6) Uiso 1 1 d . . .
H98 H 0.4399(12) 0.6674(13) 0.8999(17) 0.035(7) Uiso 1 1 d . . .
H99 H 0.4031(12) 0.6791(13) 0.7930(17) 0.034(7) Uiso 1 1 d . . .
H100 H 0.4169(13) 0.6070(14) 0.8325(17) 0.038(7) Uiso 1 1 d . . .
H67 H 0.4319(13) 0.8889(13) 0.7669(17) 0.037(7) Uiso 1 1 d . . .
H74 H 0.3256(14) 0.7483(12) 0.980(2) 0.035(7) Uiso 1 1 d . . .

loop_
_atom_site_aniso_label
_atom_site_aniso_U_11
_atom_site_aniso_U_22
_atom_site_aniso_U_33
_atom_site_aniso_U_23
_atom_site_aniso_U_13
_atom_site_aniso_U_12
Tl1 0.01914(3) 0.01624(3) 0.01835(3) 0.00089(3) 0.01361(3) -0.00171(3)
N2 0.0161(6) 0.0157(7) 0.0154(7) -0.0008(5) 0.0122(6) -0.0015(5)
C3 0.0145(7) 0.0136(8) 0.0177(8) -0.0013(6) 0.0106(7) -0.0011(6)
C4 0.0136(8) 0.0226(9) 0.0161(8) 0.0006(7) 0.0075(7) 0.0021(6)
C5 0.0162(8) 0.0155(8) 0.0130(8) 0.0000(6) 0.0081(7) 0.0015(6)
N6 0.0129(6) 0.0159(7) 0.0120(6) 0.0002(5) 0.0086(5) 0.0008(5)
C7 0.0127(7) 0.0158(8) 0.0121(7) -0.0005(6) 0.0082(6) -0.0015(6)
N8 0.0142(6) 0.0150(7) 0.0119(6) -0.0007(5) 0.0076(6) -0.0021(5)
C9 0.0126(7) 0.0142(8) 0.0164(8) -0.0007(6) 0.0090(6) 0.0000(6)
C10 0.0139(7) 0.0165(8) 0.0150(8) -0.0013(6) 0.0068(7) -0.0013(6)
C11 0.0156(7) 0.0150(8) 0.0148(8) -0.0001(6) 0.0091(7) 0.0014(6)
N12 0.0187(7) 0.0175(7) 0.0137(7) 0.0019(5) 0.0105(6) -0.0010(6)
C13 0.0169(8) 0.0173(8) 0.0249(9) -0.0020(7) 0.0153(7) -0.0002(6)
C14 0.0266(10) 0.0222(10) 0.0439(13) 0.0042(9) 0.0269(10) 0.0051(8)
C15 0.0195(9) 0.0212(9) 0.0306(10) -0.0011(8) 0.0170(8) -0.0023(7)
C16 0.0269(10) 0.0324(11) 0.0284(10) -0.0086(9) 0.0218(9) -0.0056(9)
C17 0.0209(8) 0.0205(9) 0.0139(8) 0.0011(6) 0.0115(7) 0.0034(7)
C18 0.0248(9) 0.0264(10) 0.0185(9) 0.0022(7) 0.0154(8) 0.0058(8)
C19 0.0490(13) 0.0224(10) 0.0273(11) 0.0023(8) 0.0295(11) 0.0005(9)
C20 0.0253(10) 0.0445(14) 0.0149(9) -0.0010(8) 0.0093(8) 0.0094(9)
C21 0.0169(8) 0.0185(8) 0.0186(8) -0.0019(6) 0.0110(7) -0.0049(6)
C22 0.0268(10) 0.0279(11) 0.0261(10) -0.0037(8) 0.0139(9) -0.0142(8)
C23 0.0239(9) 0.0307(11) 0.0304(11) -0.0041(9) 0.0214(9) -0.0054(8)
C24 0.0307(11) 0.0206(9) 0.0245(10) 0.0059(8) 0.0178(9) 0.0011(8)
C25 0.0203(8) 0.0206(9) 0.0129(8) 0.0008(6) 0.0091(7) 0.0003(7)
C26 0.0334(11) 0.0235(10) 0.0217(9) 0.0084(8) 0.0175(9) 0.0084(8)
C27 0.0313(11) 0.0426(14) 0.0143(9) -0.0002(9) 0.0099(8) -0.0089(10)
C28 0.0318(10) 0.0237(10) 0.0208(9) 0.0023(8) 0.0190(9) 0.0036(8)
C29 0.0160(7) 0.0144(8) 0.0172(8) 0.0003(6) 0.0116(7) 0.0012(6)
N30 0.0161(6) 0.0131(6) 0.0192(7) -0.0028(5) 0.0121(6) -0.0023(5)
C31 0.0176(8) 0.0136(8) 0.0206(8) -0.0022(6) 0.0142(7) -0.0021(6)
C32 0.0200(8) 0.0147(8) 0.0217(9) 0.0004(7) 0.0148(7) -0.0006(6)
C33 0.0241(9) 0.0150(8) 0.0317(10) 0.0006(7) 0.0205(8) 0.0010(7)
C34 0.0298(10) 0.0163(9) 0.0370(11) -0.0067(8) 0.0256(9) -0.0047(7)
C35 0.0259(9) 0.0202(9) 0.0258(10) -0.0082(7) 0.0180(8) -0.0080(7)
C36 0.0205(8) 0.0167(8) 0.0223(9) -0.0033(7) 0.0149(7) -0.0033(7)
C37 0.0205(9) 0.0214(9) 0.0212(9) -0.0037(7) 0.0104(7) -0.0033(7)
C38 0.0232(10) 0.0338(12) 0.0387(13) 0.0018(10) 0.0183(10) 0.0045(9)
C39 0.0327(12) 0.0363(13) 0.0216(10) -0.0040(9) 0.0093(9) -0.0006(10)
C40 0.0196(8) 0.0165(9) 0.0205(9) 0.0030(7) 0.0116(7) 0.0029(7)
C41 0.0312(11) 0.0239(10) 0.0240(10) 0.0056(8) 0.0146(9) 0.0019(8)
C42 0.0198(9) 0.0263(11) 0.0302(11) 0.0017(8) 0.0132(9) 0.0027(7)

loop_
_geom_bond_atom_site_label_1
_geom_bond_atom_site_label_2
_geom_bond_distance
_geom_bond_site_symmetry_2
_geom_bond_publ_flag
Tl1 N30 2.2737(14) . ?
Tl1 N12 2.6696(15) . ?
Tl1 N2 2.7024(14) . ?
N2 C3 1.332(2) . ?
N2 N6 1.3681(18) . ?
C3 C4 1.396(2) . ?
C3 C13 1.516(2) . ?
C4 C5 1.380(2) . ?
C4 H43 0.93(2) . ?
C5 N6 1.370(2) . ?
C5 C17 1.531(2) . ?
N6 C7 1.476(2) . ?
C7 N8 1.463(2) . ?
C7 C29 1.544(2) . ?
C7 H44 0.89(2) . ?
N8 N12 1.3704(19) . ?
N8 C9 1.373(2) . ?
C9 C10 1.375(2) . ?
C9 C21 1.518(2) . ?
C10 C11 1.405(2) . ?
C10 H45 0.89(2) . ?
C11 N12 1.327(2) . ?
C11 C25 1.517(2) . ?
C13 C16 1.524(3) . ?
C13 C14 1.532(3) . ?
C13 C15 1.542(3) . ?
C14 H46 0.96(2) . ?
C14 H47 0.95(3) . ?
C14 H48 0.93(3) . ?
C15 H49 0.94(2) . ?
C15 H50 0.98(3) . ?
C15 H51 0.94(2) . ?
C16 H52 0.97(3) . ?
C16 H53 1.00(2) . ?
C16 H54 0.92(2) . ?
C17 C19 1.532(3) . ?
C17 C18 1.531(3) . ?
C17 C20 1.537(3) . ?
C18 H55 0.95(3) . ?
C18 H56 0.95(2) . ?
C18 H57 0.96(2) . ?
C19 H58 0.90(3) . ?
C19 H59 0.98(3) . ?
C19 H60 1.00(3) . ?
C20 H61 0.98(2) . ?
C20 H62 0.92(3) . ?
C20 H63 0.94(3) . ?
C21 C24 1.536(3) . ?
C21 C22 1.536(3) . ?
C21 C23 1.541(3) . ?
C22 H64 1.02(2) . ?
C22 H65 0.99(3) . ?
C22 H66 0.98(3) . ?
C23 H68 1.02(3) . ?
C23 H69 0.97(3) . ?
C23 H67 0.96(3) . ?
C24 H70 0.99(3) . ?
C24 H71 0.95(2) . ?
C24 H72 0.96(2) . ?
C25 C26 1.529(3) . ?
C25 C27 1.530(3) . ?
C25 C28 1.531(3) . ?
C26 H73 0.98(3) . ?
C26 H75 0.95(3) . ?
C26 H74 0.96(3) . ?
C27 H76 0.94(2) . ?
C27 H77 0.99(3) . ?
C27 H78 0.97(3) . ?
C28 H79 0.96(3) . ?
C28 H80 0.96(3) . ?
C28 H81 0.93(2) . ?
C29 N30 1.438(2) . ?
C29 H82 0.98(2) . ?
C29 H83 0.91(2) . ?
N30 C31 1.409(2) . ?
C31 C32 1.417(2) . ?
C31 C36 1.421(2) . ?
C32 C33 1.397(3) . ?
C32 C40 1.523(3) . ?
C33 C34 1.381(3) . ?
C33 H84 0.93(2) . ?
C34 C35 1.387(3) . ?
C34 H85 0.92(2) . ?
C35 C36 1.398(3) . ?
C35 H86 0.96(2) . ?
C36 C37 1.521(3) . ?
C37 C38 1.523(3) . ?
C37 C39 1.530(3) . ?
C37 H87 0.94(2) . ?
C38 H88 0.94(3) . ?
C38 H89 0.94(3) . ?
C38 H90 0.97(3) . ?
C39 H91 0.97(3) . ?
C39 H92 0.99(3) . ?
C39 H93 0.97(3) . ?
C40 C42 1.530(3) . ?
C40 C41 1.536(3) . ?
C40 H94 0.95(2) . ?
C41 H95 0.98(3) . ?
C41 H96 0.97(3) . ?
C41 H97 0.95(2) . ?
C42 H98 0.98(3) . ?
C42 H99 0.96(3) . ?
C42 H100 0.98(3) . ?
